data_4116304
loop_
_publ_author_name
'Wim T. Klooster'
'Lee Brammer'
'Colin J. Schaverien'
'Peter H. M. Budzelaar'

_publ_section_title
;
 C-H Bonds Are Not Elongated by Coordination to Lanthanide Metals:
 Single-Crystal Neutron Diffraction Structures of
 (C5Me5)Y(OC6H3tBu2)CH(SiMe3)2 at 20 K and (C5Me5)La{CH(SiMe3)2}2 at 15 K
;
_journal_name_full 'Journal of the American Chemical Society'
_journal_page_first 1381
_journal_page_last 1382
_journal_paper_doi 10.1021/ja983068b
_journal_volume 121
_journal_year 1999
_chemical_formula_structural (C5Me5)Y(OC6H3tBu2)CH(SiMe3)2
_chemical_formula_sum 'C31 H55 O Si2 Y'
_chemical_formula_weight 588.881
_space_group_IT_number 14
_symmetry_cell_setting monoclinic
_symmetry_space_group_name_Hall '-P 2ybc'
_symmetry_space_group_name_H-M 'P 1 21/c 1'
_cell_angle_alpha 90.0
_cell_angle_beta 92.52(1)
_cell_angle_gamma 90.0
_cell_formula_units_Z 4
_cell_length_a 9.393(1)
_cell_length_b 22.099(4)
_cell_length_c 15.768(3)
_cell_measurement_reflns_used 32
_cell_measurement_temperature 20.0(5)
_cell_measurement_theta_max 32
_cell_measurement_theta_min 26
_cell_volume 3269.9(9)
_computing_cell_refinement 'local programs'
_computing_data_collection 'local programs'
_computing_data_reduction 'local programs'
_computing_molecular_graphics 'SHELXTL 6.0 (Bruker, 1998)'
_computing_structure_refinement UPALS
_computing_structure_solution 'from X-ray coordinates'
_diffrn_ambient_temperature 20
_diffrn_measurement_device 'beamline H6S, HFBR'
_diffrn_measurement_method '\w/2\q scans'
_diffrn_radiation_monochromator 'Ge (220)'
_diffrn_radiation_probe neutron
_diffrn_radiation_source reactor
_diffrn_radiation_type neutron
_diffrn_radiation_wavelength 1.15863
_diffrn_reflns_av_R_equivalents 0.032
_diffrn_reflns_limit_h_max 13
_diffrn_reflns_limit_h_min -13
_diffrn_reflns_limit_k_max 30
_diffrn_reflns_limit_k_min 0
_diffrn_reflns_limit_l_max 0
_diffrn_reflns_limit_l_min -21
_diffrn_reflns_number 9696
_diffrn_reflns_reduction_process 'local programs'
_diffrn_reflns_theta_max 54
_diffrn_reflns_theta_min 2
_diffrn_standards_decay_% 0
_diffrn_standards_interval_count 100
_diffrn_standards_number 2
_exptl_absorpt_coefficient_mu 0.298
_exptl_absorpt_correction_T_max 0.528
_exptl_absorpt_correction_T_min 0.393
_exptl_absorpt_correction_type analytical
_exptl_crystal_colour colorless
_exptl_crystal_density_diffrn 1.196
_exptl_crystal_description parallellopiped
_exptl_crystal_size_max 4.0
_exptl_crystal_size_mid 2.8
_exptl_crystal_size_min 2.0
_refine_diff_density_max '3 % of maximum'
_refine_diff_density_min '3 % of maximum'
_refine_ls_abs_structure_details ' ?'
_refine_ls_extinction_coef '0.26(2) E+04'
_refine_ls_extinction_method 'type I, isotropic'
_refine_ls_goodness_of_fit_all 1.064
_refine_ls_goodness_of_fit_obs 1.064
_refine_ls_hydrogen_treatment refall
_refine_ls_matrix_type full
_refine_ls_number_parameters 812
_refine_ls_number_reflns 8852
_refine_ls_R_factor_all 0.164
_refine_ls_R_factor_obs 0.164
_refine_ls_shift/esd_max .01
_refine_ls_structure_factor_coef Fsqd
_refine_ls_weighting_details 'w = 1/(s^2(F^2)+0.0004F^4)'
_refine_ls_weighting_scheme calc
_refine_ls_wR_factor_all 0.112
_refine_ls_wR_factor_obs 0.112
_reflns_number_observed 3769
_reflns_number_total 8889
_reflns_observed_criterion >3sigma(I)
_cod_data_source_file ja983068b_2.cif
_cod_data_source_block YCpR2
_cod_depositor_comments
;
The following automatic conversions were performed:

'_refine_ls_weighting_scheme' value 'w = 1/(s^2(F^2)+0.0004F^4)' was
changed to 'calc'. New tag '_refine_ls_weighting_details' was
created. The value of the new tag was set to 'w =
1/(s^2(F^2)+0.0004F^4)'.

Automatic conversion script
Id: cif_fix_values 3143 2015-03-26 13:38:13Z robertas 
;
_cod_original_cell_volume 3270(2)
_cod_original_formula_sum 'C31 H55 O1 Si2 Y1'
_cod_database_code 4116304

loop_
_symmetry_equiv_pos_as_xyz
x,y,z
-x,1/2+y,1/2-z
-x,-y,-z
x,1/2-y,1/2+z

loop_
_atom_site_aniso_label
_atom_site_aniso_U_11
_atom_site_aniso_U_22
_atom_site_aniso_U_33
_atom_site_aniso_U_12
_atom_site_aniso_U_13
_atom_site_aniso_U_23
Y1 0.0059(8) 0.0091(8) 0.0052(8) 0.0001(7) -0.0006(6) 0.0022(7)
SI1 0.0061(16) 0.0278(21) 0.0083(18) -0.0031(15) -0.0026(13) 0.0031(16)
SI2 0.0057(16) 0.0103(17) 0.0237(21) -0.0011(13) -0.0006(14) 0.0096(15)
O1 0.0088(11) 0.0083(11) 0.0054(11) -0.0001(9) 0.0047(8) 0.0025(9)
C1 0.0098(10) 0.0117(10) 0.0081(10) -0.0014(8) 0.0001(8) 0.0040(9)
C2 0.0109(11) 0.0250(13) 0.0161(13) -0.0012(10) -0.0018(9) -0.0102(11)
C3 0.0187(15) 0.0811(29) 0.0077(14) -0.0029(16) 0.0040(11) 0.0136(16)
C4 0.0091(11) 0.0245(13) 0.0154(13) 0.0003(10) -0.0038(9) 0.0036(11)
C5 0.0099(11) 0.0159(12) 0.0174(13) -0.0017(9) -0.0006(9) 0.0059(10)
C6 0.0145(14) 0.0288(17) 0.0632(23) 0.0082(11) 0.0115(14) 0.0390(16)
C7 0.0126(13) 0.0150(13) 0.0468(19) 0.0010(10) -0.0101(12) -0.0062(13)
C11 0.0072(9) 0.0094(10) 0.0056(10) 0.0004(8) 0.0011(7) 0.0026(8)
C12 0.0095(10) 0.0080(9) 0.0065(10) 0.0011(8) 0.0001(8) 0.0012(8)
C121 0.0168(11) 0.0067(10) 0.0081(11) 0.0018(9) -0.0015(8) -0.0005(9)
C122 0.0143(11) 0.0138(11) 0.0153(13) -0.0032(9) -0.0034(9) -0.0021(10)
C123 0.0251(14) 0.0144(12) 0.0097(12) 0.0049(10) 0.0002(9) -0.0047(10)
C124 0.0320(15) 0.0091(11) 0.0133(13) 0.0046(11) -0.0025(10) 0.0012(10)
C13 0.0120(10) 0.0179(11) 0.0052(11) 0.0023(9) 0.0019(8) 0.0008(9)
C14 0.0080(10) 0.0206(11) 0.0099(11) -0.0013(9) 0.0015(8) 0.0038(9)
C15 0.0053(9) 0.0146(11) 0.0118(11) -0.0022(9) 0.0021(8) 0.0047(9)
C16 0.0087(10) 0.0109(10) 0.0053(10) -0.0007(8) 0.0015(7) 0.0011(8)
C161 0.0079(9) 0.0084(9) 0.0098(10) 0.0021(8) -0.0012(8) -0.0018(9)
C162 0.0110(11) 0.0112(11) 0.0135(12) 0.0022(9) -0.0006(8) -0.0022(10)
C163 0.0167(11) 0.0154(12) 0.0055(11) 0.0055(9) -0.0017(9) -0.0021(9)
C164 0.0119(11) 0.0124(11) 0.0209(14) -0.0021(9) -0.0014(9) -0.0044(10)
C21 0.0075(10) 0.0108(10) 0.0127(11) -0.0003(8) 0.0011(8) -0.0058(9)
C211 0.0109(12) 0.0170(13) 0.0415(18) 0.0008(10) -0.0013(12) -0.0193(13)
C22 0.0069(10) 0.0083(10) 0.0130(11) 0.0018(8) 0.0002(8) 0.0041(9)
C221 0.0133(11) 0.0174(12) 0.0230(14) 0.0023(10) 0.0037(10) 0.0149(11)
C23 0.0072(9) 0.0093(10) 0.0046(10) 0.0003(8) -0.0023(7) -0.0007(8)
C231 0.0136(12) 0.0227(13) 0.0111(12) 0.0004(10) -0.0025(9) -0.0086(11)
C24 0.0057(9) 0.0087(10) 0.0101(11) -0.0015(8) 0.0007(8) 0.0025(9)
C241 0.0117(12) 0.0124(11) 0.0274(15) -0.0025(9) 0.0009(10) 0.0090(11)
C25 0.0085(10) 0.0166(11) 0.0059(10) -0.0013(9) 0.0017(8) -0.0014(9)
C251 0.0108(11) 0.0508(18) 0.0071(12) -0.0002(12) 0.0037(9) -0.0008(13)
H1 0.017(2) 0.034(3) 0.028(3) -0.002(2) 0.008(2) 0.006(2)
H2A 0.066(4) 0.036(3) 0.026(3) -0.014(3) 0.001(3) 0.001(3)
H2B 0.022(3) 0.048(4) 0.083(5) 0.005(3) 0.016(3) -0.023(4)
H2C 0.045(4) 0.053(4) 0.034(3) -0.005(3) -0.015(3) -0.021(3)
H3A 0.064(5) 0.096(6) 0.013(3) 0.004(4) 0.000(3) -0.004(3)
H3B 0.033(4) 0.213(12) 0.043(4) 0.017(6) 0.022(3) 0.056(6)
H3C 0.096(7) 0.081(6) 0.040(5) -0.033(5) 0.004(4) 0.032(4)
H4A 0.031(3) 0.035(3) 0.051(4) 0.003(2) -0.001(3) 0.015(3)
H4B 0.026(3) 0.051(4) 0.032(3) 0.003(2) 0.008(2) 0.009(3)
H4C 0.027(3) 0.058(4) 0.038(3) -0.003(3) -0.006(2) -0.020(3)
H5A 0.026(3) 0.066(4) 0.031(3) 0.000(3) -0.002(2) 0.016(3)
H5B 0.041(4) 0.034(3) 0.057(4) -0.001(3) 0.011(3) -0.019(3)
H5C 0.038(3) 0.037(3) 0.045(4) -0.006(3) 0.012(3) 0.023(3)
H6A 0.051(4) 0.073(5) 0.053(5) 0.003(4) -0.006(4) 0.038(4)
H6B 0.026(3) 0.078(5) 0.106(7) 0.013(3) 0.027(4) 0.061(5)
H6C 0.054(5) 0.027(3) 0.117(8) 0.000(3) 0.013(5) 0.027(4)
H7A 0.046(4) 0.036(3) 0.058(5) 0.005(3) -0.015(3) -0.006(3)
H7B 0.037(4) 0.042(4) 0.123(8) 0.015(3) -0.021(4) -0.042(5)
H7C 0.020(3) 0.052(4) 0.087(6) -0.010(3) -0.008(3) 0.009(4)
H12A 0.032(3) 0.056(4) 0.023(3) -0.001(3) 0.007(2) -0.016(3)
H12B 0.029(3) 0.041(3) 0.039(3) 0.002(2) -0.007(2) 0.018(3)
H12C 0.035(3) 0.033(3) 0.040(3) -0.017(2) 0.001(2) -0.008(3)
H12D 0.058(4) 0.028(3) 0.032(3) -0.004(3) 0.002(3) -0.010(3)
H12E 0.049(3) 0.028(3) 0.018(3) 0.007(2) 0.000(2) -0.001(2)
H12F 0.043(3) 0.042(3) 0.027(3) 0.022(3) 0.007(2) -0.008(3)
H12G 0.060(4) 0.028(3) 0.019(3) 0.005(3) 0.002(3) 0.006(2)
H12H 0.069(5) 0.021(3) 0.035(3) -0.002(3) -0.003(3) 0.005(3)
H12I 0.045(4) 0.036(3) 0.042(4) 0.023(3) 0.003(3) 0.003(3)
H13 0.033(3) 0.038(3) 0.021(3) -0.002(2) 0.006(2) -0.008(2)
H14 0.026(3) 0.045(3) 0.024(3) -0.008(2) 0.014(2) 0.004(2)
H15 0.023(2) 0.031(3) 0.029(3) -0.015(2) 0.003(2) 0.002(2)
H16A 0.021(2) 0.024(2) 0.048(3) -0.009(2) 0.004(2) -0.001(2)
H16B 0.032(3) 0.022(3) 0.049(4) 0.007(2) 0.007(2) 0.012(3)
H16C 0.032(3) 0.049(3) 0.027(3) 0.007(3) 0.003(2) -0.017(3)
H16D 0.046(3) 0.038(3) 0.013(3) 0.007(3) -0.002(2) -0.004(2)
H16E 0.035(3) 0.024(3) 0.033(3) 0.003(2) 0.000(2) 0.001(2)
H16F 0.023(3) 0.041(3) 0.030(3) 0.013(2) 0.004(2) 0.000(2)
H16G 0.033(3) 0.022(3) 0.039(3) -0.004(2) -0.002(2) 0.002(2)
H16H 0.043(3) 0.032(3) 0.038(4) -0.007(2) 0.006(3) -0.015(3)
H16I 0.011(2) 0.032(3) 0.043(3) 0.000(2) 0.004(2) -0.012(2)
H21A 0.031(3) 0.038(3) 0.064(4) 0.003(3) 0.015(3) -0.027(3)
H21B 0.057(5) 0.061(5) 0.089(6) 0.012(4) -0.038(4) -0.052(5)
H21C 0.070(5) 0.027(3) 0.095(7) -0.016(3) 0.034(5) -0.021(4)
H22A 0.034(4) 0.178(11) 0.082(6) 0.006(5) -0.010(4) 0.097(7)
H22B 0.133(8) 0.025(4) 0.070(6) -0.020(4) 0.030(5) 0.017(4)
H22C 0.070(5) 0.066(5) 0.050(4) 0.029(4) 0.048(4) 0.038(4)
H23A 0.015(3) 0.084(5) 0.038(3) -0.008(3) 0.002(2) -0.027(3)
H23B 0.049(4) 0.052(4) 0.015(3) 0.004(3) 0.000(2) -0.003(3)
H23C 0.054(4) 0.026(3) 0.037(3) 0.005(3) 0.001(3) -0.016(3)
H24A 0.013(2) 0.039(3) 0.089(5) -0.009(2) -0.005(3) 0.018(3)
H24B 0.045(4) 0.023(3) 0.084(6) -0.004(3) 0.027(4) -0.004(3)
H24C 0.071(5) 0.051(4) 0.039(4) -0.022(4) 0.007(3) 0.024(3)
H25A 0.019(3) 0.083(5) 0.026(3) -0.001(3) 0.009(2) 0.000(3)
H25B 0.050(4) 0.083(5) 0.026(3) 0.016(4) 0.002(3) 0.020(3)
H25C 0.058(4) 0.091(6) 0.028(4) -0.017(4) 0.012(3) -0.042(4)

loop_
_atom_site_label
_atom_site_fract_x
_atom_site_fract_y
_atom_site_fract_z
_atom_site_thermal_displace_type
_atom_site_calc_flag
_atom_site_type_symbol
Y1 0.1248(2) 0.1447(1) 0.2490(1) Uij d y
SI1 0.2665(4) 0.0965(2) 0.4306(2) Uij d Si
SI2 0.2224(4) -0.0165(2) 0.3052(3) Uij d Si
O1 0.2637(3) 0.1524(1) 0.1495(2) Uij d O
C1 0.1703(2) 0.0593(1) 0.3405(1) Uij d C
C2 0.2322(3) 0.1816(1) 0.4214(2) Uij d C
C3 0.2058(3) 0.0746(2) 0.5370(2) Uij d C
C4 0.4646(3) 0.0861(1) 0.4329(2) Uij d C
C5 0.4102(2) -0.0186(1) 0.2675(2) Uij d C
C6 0.2116(3) -0.0755(1) 0.3898(3) Uij d C
C7 0.0971(3) -0.0422(1) 0.2152(2) Uij d C
C11 0.3557(2) 0.1718(1) 0.0926(1) Uij d C
C12 0.3647(2) 0.1421(1) 0.0129(1) Uij d C
C121 0.2738(2) 0.0865(1) -0.0113(1) Uij d C
C122 0.1146(3) 0.1017(1) -0.0095(2) Uij d C
C123 0.3009(3) 0.0634(1) -0.1009(2) Uij d C
C124 0.3116(3) 0.0346(1) 0.0510(2) Uij d C
C13 0.4642(2) 0.1637(1) -0.0437(1) Uij d C
C14 0.5513(2) 0.2129(1) -0.0247(2) Uij d C
C15 0.5412(2) 0.2414(1) 0.0536(2) Uij d C
C16 0.4466(2) 0.2216(1) 0.1134(1) Uij d C
C161 0.4510(2) 0.2501(1) 0.2025(1) Uij d C
C162 0.3065(2) 0.2787(1) 0.2228(2) Uij d C
C163 0.5008(3) 0.2015(1) 0.2670(1) Uij d C
C164 0.5597(3) 0.3021(1) 0.2117(2) Uij d C
C21 -0.0794(2) 0.2236(1) 0.2713(2) Uij d C
C211 -0.0467(3) 0.2851(1) 0.3087(2) Uij d C
C22 -0.0874(2) 0.2086(1) 0.1836(2) Uij d C
C221 -0.0580(3) 0.2501(1) 0.1110(2) Uij d C
C23 -0.1334(2) 0.1476(1) 0.1758(1) Uij d C
C231 -0.1845(3) 0.1155(1) 0.0956(2) Uij d C
C24 -0.1538(2) 0.1245(1) 0.2587(1) Uij d C
C241 -0.2166(3) 0.0643(1) 0.2783(2) Uij d C
C25 -0.1217(2) 0.1717(1) 0.3175(1) Uij d C
C251 -0.1462(3) 0.1687(2) 0.4106(2) Uij d C
H1 0.0579(5) 0.0552(3) 0.3598(3) Uij d H
H2A 0.2715(8) 0.2040(3) 0.3653(4) Uij d H
H2B 0.1217(6) 0.1935(3) 0.4284(5) Uij d H
H2C 0.2899(7) 0.2060(3) 0.4730(4) Uij d H
H3A 0.2661(8) 0.0965(4) 0.5881(4) Uij d H
H3B 0.0957(8) 0.0859(6) 0.5457(5) Uij d H
H3C 0.2185(10) 0.0263(5) 0.5462(5) Uij d H
H4A 0.4949(6) 0.0400(3) 0.4497(4) Uij d H
H4B 0.5124(6) 0.0968(3) 0.3743(4) Uij d H
H4C 0.5127(6) 0.1168(3) 0.4809(4) Uij d H
H5A 0.4869(6) -0.0199(3) 0.3209(4) Uij d H
H5B 0.4263(7) -0.0587(3) 0.2290(5) Uij d H
H5C 0.4345(6) 0.0199(3) 0.2290(4) Uij d H
H6A 0.2874(8) -0.0672(4) 0.4426(5) Uij d H
H6B 0.1070(7) -0.0769(4) 0.4150(6) Uij d H
H6C 0.2317(8) -0.1210(3) 0.3648(7) Uij d H
H7A 0.0812(7) -0.0073(3) 0.1669(5) Uij d H
H7B 0.1370(8) -0.0814(3) 0.1840(6) Uij d H
H7C -0.0075(7) -0.0528(3) 0.2393(6) Uij d H
H12A 0.0864(6) 0.1189(3) 0.0523(4) Uij d H
H12B 0.0870(6) 0.1360(3) -0.0567(4) Uij d H
H12C 0.0504(6) 0.0615(3) -0.0241(4) Uij d H
H12D 0.2307(7) 0.0239(3) -0.1138(4) Uij d H
H12E 0.2752(6) 0.0984(3) -0.1495(3) Uij d H
H12F 0.4104(7) 0.0485(3) -0.1079(4) Uij d H
H12G 0.2902(7) 0.0470(3) 0.1163(4) Uij d H
H12H 0.2481(8) -0.0058(3) 0.0342(4) Uij d H
H12I 0.4250(7) 0.0238(3) 0.0478(4) Uij d H
H13 0.4752(6) 0.1412(3) -0.1037(3) Uij d H
H14 0.6290(6) 0.2278(3) -0.0684(3) Uij d H
H15 0.6108(5) 0.2793(2) 0.0678(3) Uij d H
H16A 0.2152(5) 0.2482(3) 0.2099(4) Uij d H
H16B 0.2842(6) 0.3182(2) 0.1832(4) Uij d H
H16C 0.3075(6) 0.2934(3) 0.2890(4) Uij d H
H16D 0.4997(6) 0.2184(3) 0.3318(3) Uij d H
H16E 0.4353(6) 0.1602(2) 0.2630(4) Uij d H
H16F 0.6098(6) 0.1886(3) 0.2538(4) Uij d H
H16G 0.5342(6) 0.3395(2) 0.1679(4) Uij d H
H16H 0.5578(7) 0.3203(3) 0.2768(4) Uij d H
H16I 0.6683(5) 0.2866(2) 0.2010(4) Uij d H
H21A -0.1421(6) 0.3062(3) 0.3297(5) Uij d H
H21B 0.0245(8) 0.2827(4) 0.3651(6) Uij d H
H21C -0.0025(9) 0.3149(3) 0.2645(6) Uij d H
H22A -0.1508(8) 0.2627(6) 0.0761(6) Uij d H
H22B -0.0208(11) 0.2944(3) 0.1324(6) Uij d H
H22C 0.0236(8) 0.2358(3) 0.0733(5) Uij d H
H23A -0.3016(6) 0.1111(3) 0.0953(4) Uij d H
H23B -0.1561(7) 0.1402(3) 0.0393(3) Uij d H
H23C -0.1443(7) 0.0701(3) 0.0913(4) Uij d H
H24A -0.3298(6) 0.0626(3) 0.2614(5) Uij d H
H24B -0.1667(7) 0.0283(3) 0.2456(5) Uij d H
H24C -0.2060(8) 0.0539(3) 0.3459(5) Uij d H
H25A -0.2602(6) 0.1658(3) 0.4227(4) Uij d H
H25B -0.0967(8) 0.1295(4) 0.4417(4) Uij d H
H25C -0.1074(8) 0.2085(4) 0.4430(4) Uij d H

loop_
_atom_type_symbol
_atom_type_description
_atom_type_scat_source
H -3.7409 International_Tables_Vol_C
C 6.6484 International_Tables_Vol_C
O 5.803 International_Tables_Vol_C
Si 4.1491 International_Tables_Vol_C
Y 7.75 International_Tables_Vol_C

loop_
_geom_angle_atom_site_label_1
_geom_angle_atom_site_label_2
_geom_angle_atom_site_label_3
_geom_angle
_geom_angle_publ_flag
O1 Y1 C1 114.4(1) yes
C1 SI1 C2 107.8(2) yes
C1 SI1 C3 114.8(2) yes
C1 SI1 C4 114.4(2) yes
C2 SI1 C3 105.4(2) yes
C2 SI1 C4 106.6(2) yes
C3 SI1 C4 107.1(2) yes
C1 SI2 C5 112.6(2) yes
C1 SI2 C6 113.3(2) yes
C1 SI2 C7 109.7(2) yes
C5 SI2 C6 106.7(2) yes
C5 SI2 C7 108.4(2) yes
C6 SI2 C7 105.9(2) yes
Y1 O1 C11 165.5(2) yes
O1 C11 C12 120.5(2) yes
O1 C11 C16 119.4(2) yes
C12 C11 C16 120.1(2) yes
C11 C12 C13 118.2(2) yes
C11 C12 C121 122.3(2) yes
C13 C12 C121 119.5(2) yes
C12 C121 C122 110.6(2) yes
C12 C121 C123 112.5(2) yes
C12 C121 C124 109.1(2) yes
C122 C121 C123 107.0(2) yes
C122 C121 C124 110.4(2) yes
C123 C121 C124 107.2(2) yes
C12 C13 C14 122.2(2) yes
C13 C14 C15 118.9(2) yes
C14 C15 C16 121.9(2) yes
C11 C16 C15 118.7(2) yes
C11 C16 C161 121.2(2) yes
C15 C16 C161 119.8(2) yes
C16 C161 C162 111.6(2) yes
C16 C161 C163 108.3(2) yes
C16 C161 C164 112.5(2) yes
C162 C161 C163 113.1(2) yes
C162 C161 C164 105.1(2) yes
C163 C161 C164 106.1(2) yes
C22 C21 C25 107.8(2) yes
C22 C21 C211 126.3(2) yes
C25 C21 C211 125.7(2) yes
C21 C22 C23 108.0(2) yes
C21 C22 C221 126.6(2) yes
C23 C22 C221 125.4(2) yes
C22 C23 C24 108.3(2) yes
C22 C23 C231 127.1(2) yes
C24 C23 C231 123.4(2) yes
C23 C24 C25 107.8(2) yes
C23 C24 C241 125.4(2) yes
C25 C24 C241 126.4(2) yes
C21 C25 C24 108.2(2) yes
C21 C25 C251 126.5(2) yes
C24 C25 C251 124.9(2) yes
Y1 C1 H1 94.7(3) yes
SI1 C1 H1 105.3(3) yes
SI2 C1 H1 106.1(3) yes
SI1 C2 H2A 116.4(4) yes
SI1 C2 H2B 113.0(4) yes
SI1 C2 H2C 110.5(4) yes
H2A C2 H2B 109.4(6) yes
H2A C2 H2C 101.8(5) yes
H2B C2 H2C 104.5(6) yes
SI1 C3 H3A 112.7(5) yes
SI1 C3 H3B 112.9(5) yes
SI1 C3 H3C 109.8(5) yes
H3A C3 H3B 106.1(7) yes
H3A C3 H3C 107.0(7) yes
H3B C3 H3C 108.1(9) yes
SI1 C4 H4A 111.7(4) yes
SI1 C4 H4B 114.2(4) yes
SI1 C4 H4C 108.4(4) yes
H4A C4 H4B 107.6(5) yes
H4A C4 H4C 108.4(5) yes
H4B C4 H4C 106.4(5) yes
SI2 C5 H5A 110.7(4) yes
SI2 C5 H5B 110.6(4) yes
SI2 C5 H5C 112.5(4) yes
H5A C5 H5B 107.9(5) yes
H5A C5 H5C 108.0(5) yes
H5B C5 H5C 107.0(5) yes
SI2 C6 H6A 112.0(5) yes
SI2 C6 H6B 111.3(5) yes
SI2 C6 H6C 111.5(6) yes
H6A C6 H6B 107.4(7) yes
H6A C6 H6C 108.1(7) yes
H6B C6 H6C 106.2(7) yes
SI2 C7 H7A 111.9(4) yes
SI2 C7 H7B 111.7(5) yes
SI2 C7 H7C 110.0(5) yes
H7A C7 H7B 107.0(7) yes
H7A C7 H7C 107.2(6) yes
H7B C7 H7C 108.9(6) yes
C121 C122 H12A 111.6(4) yes
C121 C122 H12B 110.1(4) yes
C121 C122 H12C 110.4(4) yes
H12A C122 H12B 107.9(5) yes
H12A C122 H12C 108.6(5) yes
H12B C122 H12C 108.1(5) yes
C121 C123 H12D 108.1(4) yes
C121 C123 H12E 111.4(3) yes
C121 C123 H12F 113.0(4) yes
H12D C123 H12E 108.2(5) yes
H12D C123 H12F 107.5(5) yes
H12E C123 H12F 108.5(5) yes
C121 C124 H12G 111.5(4) yes
C121 C124 H12H 110.1(4) yes
C121 C124 H12I 109.3(4) yes
H12G C124 H12H 108.1(5) yes
H12G C124 H12I 108.6(5) yes
H12H C124 H12I 109.2(5) yes
C12 C13 H13 119.5(4) yes
C14 C13 H13 118.3(4) yes
C13 C14 H14 120.7(4) yes
C15 C14 H14 120.3(4) yes
C14 C15 H15 118.1(4) yes
C16 C15 H15 120.0(4) yes
C161 C162 H16A 113.3(3) yes
C161 C162 H16B 111.0(4) yes
C161 C162 H16C 110.5(4) yes
H16A C162 H16B 104.8(5) yes
H16A C162 H16C 109.4(5) yes
H16B C162 H16C 107.6(5) yes
C161 C163 H16D 111.6(4) yes
C161 C163 H16E 112.8(3) yes
C161 C163 H16F 108.4(4) yes
H16D C163 H16E 108.0(5) yes
H16D C163 H16F 108.5(5) yes
H16E C163 H16F 107.3(5) yes
C161 C164 H16G 112.2(3) yes
C161 C164 H16H 108.7(4) yes
C161 C164 H16I 111.7(3) yes
H16G C164 H16H 107.4(5) yes
H16G C164 H16I 108.6(5) yes
H16H C164 H16I 108.0(5) yes
C21 C211 H21A 110.7(4) yes
C21 C211 H21B 112.5(5) yes
C21 C211 H21C 112.6(5) yes
H21A C211 H21B 105.0(6) yes
H21A C211 H21C 106.8(6) yes
H21B C211 H21C 108.9(7) yes
C22 C221 H22A 112.7(6) yes
C22 C221 H22B 112.4(5) yes
C22 C221 H22C 114.5(5) yes
H22A C221 H22B 99.9(9) yes
H22A C221 H22C 113.5(7) yes
H22B C221 H22C 102.5(7) yes
C23 C231 H23A 108.9(4) yes
C23 C231 H23B 111.6(4) yes
C23 C231 H23C 113.1(4) yes
H23A C231 H23B 108.8(5) yes
H23A C231 H23C 105.6(6) yes
H23B C231 H23C 108.6(5) yes
C24 C241 H24A 111.9(4) yes
C24 C241 H24B 112.3(4) yes
C24 C241 H24C 111.8(4) yes
H24A C241 H24B 107.6(6) yes
H24A C241 H24C 106.2(6) yes
H24B C241 H24C 106.8(6) yes
C25 C251 H25A 111.4(4) yes
C25 C251 H25B 113.3(4) yes
C25 C251 H25C 111.5(5) yes
H25A C251 H25B 106.0(6) yes
H25A C251 H25C 106.3(6) yes
H25B C251 H25C 108.0(6) yes

loop_
_geom_bond_atom_site_label_1
_geom_bond_atom_site_label_2
_geom_bond_distance
_geom_bond_publ_flag
? ? ? ?
Y1 O1 2.090(3) yes
Y1 C1 2.404(3) yes
SI1 C1 1.843(4) yes
SI1 C2 1.912(5) yes
SI1 C3 1.861(5) yes
SI1 C4 1.874(4) yes
SI2 C1 1.838(4) yes
SI2 C5 1.887(4) yes
SI2 C6 1.871(5) yes
SI2 C7 1.890(5) yes
O1 C11 1.343(3) yes
C11 C12 1.423(3) yes
C11 C16 1.423(3) yes
C12 C13 1.405(3) yes
C12 C121 1.536(3) yes
C121 C122 1.534(3) yes
C121 C123 1.533(3) yes
C121 C124 1.542(3) yes
C13 C14 1.385(3) yes
C14 C15 1.391(3) yes
C15 C16 1.395(3) yes
C16 C161 1.538(3) yes
C161 C162 1.544(3) yes
C161 C163 1.538(3) yes
C161 C164 1.539(3) yes
C21 C22 1.422(3) yes
C21 C25 1.425(3) yes
C21 C211 1.507(4) yes
C22 C23 1.419(3) yes
C22 C221 1.501(4) yes
C23 C24 1.423(3) yes
C23 C231 1.510(3) yes
C24 C25 1.418(3) yes
C24 C241 1.494(3) yes
C25 C251 1.497(3) yes
C1 H1 1.115(5) yes
C2 H2A 1.093(7) yes
C2 H2B 1.081(7) yes
C2 H2C 1.099(7) yes
C3 H3A 1.078(8) yes
C3 H3B 1.078(9) yes
C3 H3C 1.084(11) yes
C4 H4A 1.088(7) yes
C4 H4B 1.072(7) yes
C4 H4C 1.099(7) yes
C5 H5A 1.084(6) yes
C5 H5B 1.088(7) yes
C5 H5C 1.076(7) yes
C6 H6A 1.087(9) yes
C6 H6B 1.077(8) yes
C6 H6C 1.100(8) yes
C7 H7A 1.089(8) yes
C7 H7B 1.072(9) yes
C7 H7C 1.095(7) yes
C122 H12A 1.090(7) yes
C122 H12B 1.086(7) yes
C122 H12C 1.092(6) yes
C123 H12D 1.106(7) yes
C123 H12E 1.108(6) yes
C123 H12F 1.091(7) yes
C124 H12G 1.092(6) yes
C124 H12H 1.101(7) yes
C124 H12I 1.095(7) yes
C13 H13 1.077(6) yes
C14 H14 1.077(6) yes
C15 H15 1.081(6) yes
C162 H16A 1.102(6) yes
C162 H16B 1.088(6) yes
C162 H16C 1.092(6) yes
C163 H16D 1.088(6) yes
C163 H16E 1.101(6) yes
C163 H16F 1.093(6) yes
C164 H16G 1.096(6) yes
C164 H16H 1.103(7) yes
C164 H16I 1.096(5) yes
C211 H21A 1.076(7) yes
C211 H21B 1.090(9) yes
C211 H21C 1.057(9) yes
C221 H22A 1.048(9) yes
C221 H22B 1.089(8) yes
C221 H22C 1.040(8) yes
C231 H23A 1.105(6) yes
C231 H23B 1.085(7) yes
C231 H23C 1.074(6) yes
C241 H24A 1.084(6) yes
C241 H24B 1.069(7) yes
C241 H24C 1.092(8) yes
C251 H25A 1.097(6) yes
C251 H25B 1.089(9) yes
C251 H25C 1.073(9) yes

loop_
_cod_changelog_entry_id
_cod_changelog_entry_author
_cod_changelog_entry_date
_cod_changelog_entry_text
1 'Vaitkus, Antanas' 2023-03-28T16:50:00+03:00
;
 Changed the '_refine_ls_structure_factor_coef' data item value from
 'F2' to 'Fsqd' after consulting the original publication.
;
